data_4317219
loop_
_publ_author_name
'Jeremy M. Smith'
'Jeffrey R. Long'

_publ_section_title
;
 First-Row Transition Metal Complexes of the Strongly Donating
 Pentadentate Ligand PY4Im
;
_journal_name_full 'Inorganic Chemistry'
_journal_page_first 11223
_journal_page_last 11230
_journal_paper_doi 10.1021/ic1018407
_journal_volume 49
_journal_year 2010
_chemical_formula_sum 'C52 H40 Ag2 Br2 Cl4 N12'
_chemical_formula_weight 1350.32
_space_group_IT_number 2
_symmetry_cell_setting triclinic
_symmetry_space_group_name_Hall '-P 1'
_symmetry_space_group_name_H-M 'P -1'
_atom_sites_solution_hydrogens geom
_atom_sites_solution_primary direct
_atom_sites_solution_secondary difmap
_audit_creation_method SHELXL-97
_audit_update_record
;
2010-08-06 # Formatted by publCIF
;
_cell_angle_alpha 82.242(2)
_cell_angle_beta 88.650(3)
_cell_angle_gamma 67.239(2)
_cell_formula_units_Z 2
_cell_length_a 12.336(2)
_cell_length_b 13.050(2)
_cell_length_c 17.702(3)
_cell_measurement_temperature 293(2)
_cell_volume 2602.5(7)
_computing_structure_refinement 'SHELXL-97 (Sheldrick, 2008)'
_diffrn_ambient_temperature 293(2)
_diffrn_measured_fraction_theta_full 0.997
_diffrn_measured_fraction_theta_max 0.997
_diffrn_radiation_monochromator graphite
_diffrn_radiation_source 'fine-focus sealed tube'
_diffrn_radiation_type MoK\a
_diffrn_radiation_wavelength 0.71073
_diffrn_reflns_av_R_equivalents 0.0336
_diffrn_reflns_av_sigmaI/netI 0.0219
_diffrn_reflns_limit_h_max 14
_diffrn_reflns_limit_h_min -14
_diffrn_reflns_limit_k_max 15
_diffrn_reflns_limit_k_min -15
_diffrn_reflns_limit_l_max 21
_diffrn_reflns_limit_l_min -21
_diffrn_reflns_number 49535
_diffrn_reflns_theta_full 25.35
_diffrn_reflns_theta_max 25.35
_diffrn_reflns_theta_min 1.16
_exptl_absorpt_coefficient_mu 2.543
_exptl_absorpt_correction_T_max 0.7452
_exptl_absorpt_correction_T_min 0.6411
_exptl_absorpt_correction_type multi-scan
_exptl_absorpt_process_details SADABS
_exptl_crystal_colour Colourless
_exptl_crystal_density_diffrn 1.723
_exptl_crystal_density_method 'not measured'
_exptl_crystal_description Block
_exptl_crystal_F_000 1336
_exptl_crystal_size_max 0.10
_exptl_crystal_size_mid 0.08
_exptl_crystal_size_min 0.08
_refine_diff_density_max 0.807
_refine_diff_density_min -0.758
_refine_diff_density_rms 0.078
_refine_ls_extinction_method none
_refine_ls_goodness_of_fit_ref 1.041
_refine_ls_hydrogen_treatment constr
_refine_ls_matrix_type full
_refine_ls_number_parameters 649
_refine_ls_number_reflns 9509
_refine_ls_number_restraints 0
_refine_ls_restrained_S_all 1.041
_refine_ls_R_factor_all 0.0286
_refine_ls_R_factor_gt 0.0265
_refine_ls_shift/su_max 0.003
_refine_ls_shift/su_mean 0.000
_refine_ls_structure_factor_coef Fsqd
_refine_ls_weighting_details 'calc w=1/[\s^2^(Fo^2^)+(0.0378P)^2^+3.8457P] where P=(Fo^2^+2Fc^2^)/3'
_refine_ls_weighting_scheme calc
_refine_ls_wR_factor_gt 0.0728
_refine_ls_wR_factor_ref 0.0741
_reflns_number_gt 8872
_reflns_number_total 9509
_reflns_threshold_expression >2\s(I)
_cod_data_source_file ic1018407_si_002_2.cif
_cod_data_source_block jms2_0m
_cod_original_cell_volume 2602.5(8)
_cod_database_code 4317219

loop_
_symmetry_equiv_pos_as_xyz
'x, y, z'
'-x, -y, -z'

loop_
_atom_site_label
_atom_site_type_symbol
_atom_site_fract_x
_atom_site_fract_y
_atom_site_fract_z
_atom_site_U_iso_or_equiv
_atom_site_adp_type
_atom_site_occupancy
_atom_site_symmetry_multiplicity
_atom_site_calc_flag
_atom_site_refinement_flags
_atom_site_disorder_assembly
_atom_site_disorder_group
C1A C 0.3958(2) 0.5828(2) 0.69031(14) 0.0186(5) Uani 1 1 d . . .
C1B C 0.7097(2) 0.2596(2) 0.94604(14) 0.0159(5) Uani 1 1 d . . .
C1S C 0.7071(3) 0.0926(3) 0.13810(18) 0.0349(7) Uani 1 1 d . . .
C2A C 0.4754(2) 0.5987(2) 0.57459(15) 0.0227(5) Uani 1 1 d . . .
H2A H 0.5260 0.6095 0.5374 0.027 Uiso 1 1 calc R . .
C2B C 0.9032(2) 0.1456(2) 0.95817(15) 0.0210(5) Uani 1 1 d . . .
H2B H 0.9826 0.1181 0.9721 0.025 Uiso 1 1 calc R . .
C2S C 0.7806(3) 1.1005(3) 0.40072(19) 0.0399(7) Uani 1 1 d . . .
C3A C 0.3796(2) 0.5768(2) 0.56371(15) 0.0222(5) Uani 1 1 d . . .
H3A H 0.3508 0.5695 0.5175 0.027 Uiso 1 1 calc R . .
C3B C 0.8501(2) 0.0981(2) 0.91679(16) 0.0226(5) Uani 1 1 d . . .
H3B H 0.8855 0.0311 0.8965 0.027 Uiso 1 1 calc R . .
C4A C 0.5808(2) 0.6135(2) 0.69223(15) 0.0215(5) Uani 1 1 d . . .
H4A H 0.5597 0.6151 0.7459 0.026 Uiso 1 1 calc R . .
C4B C 0.1055(2) 0.6088(2) 1.03664(15) 0.0194(5) Uani 1 1 d . . .
C5A C 0.6941(2) 0.5105(2) 0.69028(15) 0.0233(5) Uani 1 1 d . . .
C5B C 0.1597(2) 0.4937(2) 1.05520(16) 0.0245(6) Uani 1 1 d . . .
H5B H 0.2318 0.4538 1.0351 0.029 Uiso 1 1 calc R . .
C6A C 0.7419(3) 0.4377(3) 0.75674(17) 0.0311(6) Uani 1 1 d . . .
H6A H 0.7050 0.4508 0.8029 0.037 Uiso 1 1 calc R . .
C6B C 0.1040(3) 0.4392(3) 1.10454(19) 0.0348(7) Uani 1 1 d . . .
H6B H 0.1385 0.3619 1.1186 0.042 Uiso 1 1 calc R . .
C7A C 0.8453(3) 0.3456(3) 0.7530(2) 0.0388(7) Uani 1 1 d . . .
H7A H 0.8797 0.2959 0.7966 0.047 Uiso 1 1 calc R . .
C7B C -0.0031(3) 0.5010(3) 1.13238(19) 0.0365(7) Uani 1 1 d . . .
H7B H -0.0428 0.4664 1.1650 0.044 Uiso 1 1 calc R . .
C8A C 0.8965(3) 0.3290(3) 0.6830(2) 0.0388(7) Uani 1 1 d . . .
H8A H 0.9662 0.2678 0.6786 0.047 Uiso 1 1 calc R . .
C8B C -0.0504(3) 0.6157(3) 1.11071(19) 0.0364(7) Uani 1 1 d . . .
H8B H -0.1228 0.6572 1.1297 0.044 Uiso 1 1 calc R . .
C9A C 0.8420(3) 0.4050(3) 0.61968(19) 0.0353(7) Uani 1 1 d . . .
H9A H 0.8761 0.3924 0.5726 0.042 Uiso 1 1 calc R . .
C9B C 0.1017(2) 0.7252(2) 0.90736(15) 0.0181(5) Uani 1 1 d . . .
C10A C 0.5964(2) 0.7224(2) 0.66569(15) 0.0248(6) Uani 1 1 d . . .
C10B C -0.0199(2) 0.7840(2) 0.90093(16) 0.0240(6) Uani 1 1 d . . .
H10B H -0.0651 0.7905 0.9441 0.029 Uiso 1 1 calc R . .
C11A C 0.6876(3) 0.7415(3) 0.6972(2) 0.0411(8) Uani 1 1 d . . .
H11A H 0.7431 0.6857 0.7305 0.049 Uiso 1 1 calc R . .
C11B C -0.0725(2) 0.8325(2) 0.83009(17) 0.0292(6) Uani 1 1 d . . .
H11B H -0.1535 0.8716 0.8248 0.035 Uiso 1 1 calc R . .
C12A C 0.6946(3) 0.8453(3) 0.6782(2) 0.0499(9) Uani 1 1 d . . .
H12A H 0.7542 0.8604 0.6993 0.060 Uiso 1 1 calc R . .
C12B C -0.0027(3) 0.8220(2) 0.76709(17) 0.0309(6) Uani 1 1 d . . .
H12B H -0.0355 0.8540 0.7186 0.037 Uiso 1 1 calc R . .
C13A C 0.6131(3) 0.9248(3) 0.6283(2) 0.0427(8) Uani 1 1 d . . .
H13A H 0.6153 0.9954 0.6152 0.051 Uiso 1 1 calc R . .
C13B C 0.1166(3) 0.7627(2) 0.77812(16) 0.0282(6) Uani 1 1 d . . .
H13B H 0.1633 0.7558 0.7356 0.034 Uiso 1 1 calc R . .
C14A C 0.5281(3) 0.8981(3) 0.5980(2) 0.0398(8) Uani 1 1 d . . .
H14A H 0.4745 0.9516 0.5624 0.048 Uiso 1 1 calc R . .
C14B C 0.6404(2) 0.1488(2) 0.87039(15) 0.0193(5) Uani 1 1 d . . .
H14B H 0.5646 0.2047 0.8829 0.023 Uiso 1 1 calc R . .
C15A C 0.2330(2) 0.5330(2) 0.65219(15) 0.0201(5) Uani 1 1 d . . .
H15A H 0.2143 0.5424 0.7056 0.024 Uiso 1 1 calc R . .
C15B C 0.6394(2) 0.0341(2) 0.89984(15) 0.0205(5) Uani 1 1 d . . .
C16A C 0.2665(2) 0.4089(2) 0.64611(15) 0.0218(5) Uani 1 1 d . . .
C16B C 0.6022(2) -0.0246(2) 0.85362(17) 0.0261(6) Uani 1 1 d . . .
H16B H 0.5785 0.0047 0.8031 0.031 Uiso 1 1 calc R . .
C17A C 0.2539(3) 0.3378(3) 0.70690(18) 0.0352(7) Uani 1 1 d . . .
H17A H 0.2278 0.3636 0.7531 0.042 Uiso 1 1 calc R . .
C17B C 0.6011(3) -0.1278(2) 0.88423(18) 0.0309(6) Uani 1 1 d . . .
H17B H 0.5780 -0.1695 0.8542 0.037 Uiso 1 1 calc R . .
C18A C 0.2805(4) 0.2270(3) 0.6983(2) 0.0492(9) Uani 1 1 d . . .
H18A H 0.2706 0.1774 0.7381 0.059 Uiso 1 1 calc R . .
C18B C 0.6342(3) -0.1674(3) 0.95902(19) 0.0354(7) Uani 1 1 d . . .
H18B H 0.6337 -0.2361 0.9810 0.043 Uiso 1 1 calc R . .
C19A C 0.3217(3) 0.1920(3) 0.6303(2) 0.0483(9) Uani 1 1 d . . .
H19A H 0.3409 0.1177 0.6232 0.058 Uiso 1 1 calc R . .
C19B C 0.6685(3) -0.1029(3) 1.00122(19) 0.0402(8) Uani 1 1 d . . .
H19B H 0.6908 -0.1300 1.0522 0.048 Uiso 1 1 calc R . .
C20A C 0.3345(3) 0.2672(3) 0.5727(2) 0.0425(8) Uani 1 1 d . . .
H20A H 0.3639 0.2419 0.5268 0.051 Uiso 1 1 calc R . .
C21A C 0.1223(2) 0.6073(2) 0.60454(16) 0.0236(5) Uani 1 1 d . . .
C21B C 0.6527(2) 0.1715(2) 0.78476(15) 0.0200(5) Uani 1 1 d . . .
C22A C 0.0334(3) 0.5689(3) 0.59454(19) 0.0343(7) Uani 1 1 d . . .
H22A H 0.0421 0.4966 0.6150 0.041 Uiso 1 1 calc R . .
C22B C 0.5728(2) 0.2677(2) 0.74291(16) 0.0260(6) Uani 1 1 d . . .
H22B H 0.5082 0.3161 0.7660 0.031 Uiso 1 1 calc R . .
C23A C -0.0681(3) 0.6403(3) 0.5537(2) 0.0401(8) Uani 1 1 d . . .
H23A H -0.1286 0.6167 0.5459 0.048 Uiso 1 1 calc R . .
C23B C 0.5910(3) 0.2902(2) 0.66621(17) 0.0308(6) Uani 1 1 d . . .
H23B H 0.5388 0.3541 0.6367 0.037 Uiso 1 1 calc R . .
C24A C -0.0776(3) 0.7460(3) 0.5249(2) 0.0373(7) Uani 1 1 d . . .
H24A H -0.1446 0.7957 0.4970 0.045 Uiso 1 1 calc R . .
C24B C 0.6873(3) 0.2169(2) 0.63413(17) 0.0310(6) Uani 1 1 d . . .
H24B H 0.7026 0.2304 0.5829 0.037 Uiso 1 1 calc R . .
C25A C 0.0134(3) 0.7778(3) 0.5379(2) 0.0397(8) Uani 1 1 d . . .
H25A H 0.0059 0.8500 0.5182 0.048 Uiso 1 1 calc R . .
C25B C 0.7613(3) 0.1220(2) 0.68047(17) 0.0306(6) Uani 1 1 d . . .
H25B H 0.8258 0.0719 0.6584 0.037 Uiso 1 1 calc R . .
C26B C 0.1657(2) 0.6712(2) 0.98396(14) 0.0174(5) Uani 1 1 d . . .
H26B H 0.2435 0.6166 0.9736 0.021 Uiso 1 1 calc R . .
N1A N 0.48416(19) 0.60216(18) 0.65217(12) 0.0202(4) Uani 1 1 d . . .
N1B N 0.81596(17) 0.24401(17) 0.97593(12) 0.0161(4) Uani 1 1 d . . .
N2A N 0.33198(19) 0.56720(18) 0.63502(12) 0.0191(4) Uani 1 1 d . . .
N2B N 0.73208(18) 0.16852(17) 0.91036(12) 0.0171(4) Uani 1 1 d . . .
N3A N 0.7429(2) 0.4956(2) 0.62245(14) 0.0293(5) Uani 1 1 d . . .
N3B N 0.16961(19) 0.71428(18) 0.84649(13) 0.0224(5) Uani 1 1 d . . .
N4A N 0.5171(2) 0.7992(2) 0.61643(14) 0.0320(6) Uani 1 1 d . . .
N4B N 0.0022(2) 0.6701(2) 1.06395(15) 0.0305(5) Uani 1 1 d . . .
N5A N 0.3064(2) 0.3763(2) 0.57913(15) 0.0330(6) Uani 1 1 d . . .
N5B N 0.7458(2) 0.09812(19) 0.75440(13) 0.0253(5) Uani 1 1 d . . .
N6A N 0.1127(2) 0.7105(2) 0.57735(15) 0.0319(6) Uani 1 1 d . . .
N6B N 0.6715(2) -0.0037(2) 0.97304(14) 0.0335(6) Uani 1 1 d . . .
Br1 Br 0.33906(2) 0.39853(2) 0.889922(16) 0.02664(7) Uani 1 1 d . . .
Br2 Br 0.51965(2) 0.61538(2) 0.899731(15) 0.02404(7) Uani 1 1 d . . .
Ag1 Ag 0.370698(18) 0.571188(17) 0.811304(11) 0.02432(6) Uani 1 1 d . . .
Ag2 Ag 0.543898(17) 0.397954(17) 0.947924(12) 0.02623(6) Uani 1 1 d . . .
Cl1S Cl 0.84852(8) -0.01345(10) 0.14300(6) 0.0630(3) Uani 1 1 d . . .
Cl2S Cl 0.64054(7) 0.09189(8) 0.22808(5) 0.0454(2) Uani 1 1 d . . .
Cl3S Cl 0.90265(9) 0.99875(9) 0.36256(6) 0.0582(3) Uani 1 1 d . . .
Cl4S Cl 0.75441(11) 1.04543(8) 0.49245(5) 0.0625(3) Uani 1 1 d . . .

loop_
_atom_site_aniso_label
_atom_site_aniso_U_11
_atom_site_aniso_U_22
_atom_site_aniso_U_33
_atom_site_aniso_U_23
_atom_site_aniso_U_13
_atom_site_aniso_U_12
C1A 0.0204(12) 0.0163(12) 0.0189(12) -0.0010(9) 0.0016(10) -0.0073(10)
C1B 0.0168(12) 0.0142(11) 0.0166(12) -0.0001(9) 0.0010(9) -0.0064(9)
C1S 0.0324(16) 0.0381(17) 0.0320(16) -0.0059(13) 0.0075(13) -0.0112(14)
C2A 0.0286(14) 0.0257(13) 0.0156(12) -0.0024(10) 0.0040(10) -0.0130(11)
C2B 0.0144(12) 0.0175(12) 0.0277(14) -0.0042(10) -0.0011(10) -0.0022(10)
C2S 0.0464(19) 0.0358(17) 0.0387(18) 0.0024(14) -0.0035(15) -0.0195(15)
C3A 0.0282(14) 0.0246(13) 0.0147(12) -0.0009(10) 0.0009(10) -0.0118(11)
C3B 0.0198(13) 0.0159(12) 0.0297(14) -0.0070(10) -0.0013(11) -0.0027(10)
C4A 0.0217(13) 0.0299(14) 0.0163(12) -0.0032(10) 0.0010(10) -0.0139(11)
C4B 0.0199(12) 0.0218(13) 0.0205(13) -0.0057(10) 0.0003(10) -0.0115(10)
C5A 0.0243(13) 0.0286(14) 0.0223(13) -0.0024(11) 0.0006(11) -0.0164(12)
C5B 0.0248(14) 0.0232(13) 0.0279(14) -0.0035(11) 0.0012(11) -0.0119(11)
C6A 0.0324(16) 0.0375(16) 0.0251(15) -0.0013(12) -0.0009(12) -0.0161(13)
C6B 0.0400(17) 0.0270(15) 0.0412(18) 0.0010(13) 0.0005(14) -0.0189(13)
C7A 0.0398(18) 0.0356(17) 0.0389(18) 0.0041(14) -0.0109(14) -0.0145(14)
C7B 0.0402(18) 0.0430(18) 0.0381(17) -0.0008(14) 0.0081(14) -0.0309(15)
C8A 0.0278(16) 0.0316(16) 0.055(2) -0.0085(15) -0.0015(14) -0.0079(13)
C8B 0.0282(15) 0.0431(18) 0.0435(18) -0.0085(14) 0.0148(13) -0.0200(14)
C9A 0.0314(16) 0.0400(17) 0.0370(17) -0.0121(14) 0.0091(13) -0.0149(14)
C9B 0.0196(12) 0.0138(11) 0.0233(13) -0.0046(10) 0.0000(10) -0.0084(10)
C10A 0.0271(14) 0.0296(14) 0.0230(13) -0.0107(11) 0.0109(11) -0.0152(12)
C10B 0.0197(13) 0.0223(13) 0.0294(14) -0.0087(11) 0.0019(11) -0.0060(11)
C11A 0.0362(17) 0.0422(19) 0.052(2) -0.0078(16) -0.0033(15) -0.0226(15)
C11B 0.0203(13) 0.0248(14) 0.0391(17) -0.0060(12) -0.0057(12) -0.0039(11)
C12A 0.047(2) 0.054(2) 0.068(3) -0.023(2) 0.0066(19) -0.0360(19)
C12B 0.0313(15) 0.0267(14) 0.0297(15) 0.0025(12) -0.0101(12) -0.0072(12)
C13A 0.051(2) 0.0343(17) 0.054(2) -0.0140(16) 0.0193(17) -0.0277(16)
C13B 0.0296(15) 0.0277(14) 0.0236(14) -0.0004(11) 0.0017(11) -0.0082(12)
C14A 0.056(2) 0.0271(16) 0.0399(18) -0.0038(13) 0.0088(15) -0.0203(15)
C14B 0.0179(12) 0.0166(12) 0.0242(13) -0.0042(10) -0.0020(10) -0.0071(10)
C15A 0.0204(13) 0.0222(13) 0.0205(13) -0.0035(10) 0.0016(10) -0.0113(11)
C15B 0.0184(12) 0.0193(12) 0.0241(13) -0.0028(10) 0.0015(10) -0.0076(10)
C16A 0.0197(13) 0.0233(13) 0.0228(13) -0.0025(10) -0.0042(10) -0.0089(11)
C16B 0.0273(14) 0.0272(14) 0.0279(14) -0.0040(11) -0.0006(11) -0.0148(12)
C17A 0.0483(19) 0.0318(16) 0.0297(16) -0.0002(13) -0.0019(14) -0.0211(15)
C17B 0.0322(15) 0.0275(15) 0.0410(17) -0.0091(13) 0.0030(13) -0.0190(13)
C18A 0.068(2) 0.0299(17) 0.052(2) 0.0071(16) -0.0071(19) -0.0250(17)
C18B 0.0421(18) 0.0243(15) 0.0438(18) 0.0024(13) 0.0043(14) -0.0197(13)
C19A 0.051(2) 0.0248(16) 0.071(3) -0.0138(16) -0.0046(18) -0.0134(15)
C19B 0.057(2) 0.0349(17) 0.0312(17) 0.0079(13) -0.0041(15) -0.0245(16)
C20A 0.0449(19) 0.0405(19) 0.050(2) -0.0237(16) 0.0080(16) -0.0198(16)
C21A 0.0233(13) 0.0230(13) 0.0252(14) -0.0053(11) 0.0005(11) -0.0091(11)
C21B 0.0222(13) 0.0152(12) 0.0249(13) -0.0023(10) -0.0034(10) -0.0097(10)
C22A 0.0290(16) 0.0298(15) 0.0450(18) 0.0034(13) -0.0065(13) -0.0146(13)
C22B 0.0244(14) 0.0215(13) 0.0283(14) -0.0037(11) -0.0027(11) -0.0046(11)
C23A 0.0262(15) 0.0378(18) 0.057(2) -0.0018(15) -0.0078(14) -0.0141(14)
C23B 0.0353(16) 0.0232(14) 0.0295(15) 0.0025(12) -0.0091(12) -0.0080(12)
C24A 0.0258(15) 0.0302(16) 0.0493(19) -0.0021(14) -0.0111(14) -0.0039(13)
C24B 0.0412(17) 0.0304(15) 0.0233(14) 0.0003(12) -0.0011(12) -0.0171(13)
C25A 0.0378(18) 0.0222(15) 0.055(2) 0.0021(14) -0.0139(15) -0.0087(13)
C25B 0.0298(15) 0.0274(15) 0.0304(15) -0.0057(12) 0.0056(12) -0.0063(12)
C26B 0.0165(12) 0.0152(11) 0.0211(13) -0.0045(10) 0.0011(10) -0.0060(10)
N1A 0.0234(11) 0.0229(11) 0.0168(10) -0.0019(8) 0.0018(9) -0.0121(9)
N1B 0.0154(10) 0.0138(10) 0.0194(10) -0.0032(8) 0.0015(8) -0.0057(8)
N2A 0.0211(11) 0.0209(11) 0.0172(10) -0.0023(8) 0.0009(8) -0.0103(9)
N2B 0.0151(10) 0.0138(10) 0.0220(11) -0.0038(8) -0.0015(8) -0.0047(8)
N3A 0.0287(13) 0.0343(13) 0.0252(12) -0.0044(10) 0.0054(10) -0.0128(11)
N3B 0.0216(11) 0.0189(11) 0.0257(12) -0.0012(9) 0.0008(9) -0.0074(9)
N4A 0.0405(15) 0.0293(13) 0.0301(13) -0.0035(10) 0.0031(11) -0.0180(11)
N4B 0.0260(12) 0.0297(13) 0.0384(14) -0.0079(11) 0.0110(11) -0.0131(10)
N5A 0.0412(15) 0.0313(13) 0.0310(13) -0.0110(11) 0.0055(11) -0.0172(12)
N5B 0.0255(12) 0.0208(11) 0.0262(12) -0.0007(9) 0.0004(9) -0.0062(9)
N6A 0.0319(13) 0.0234(12) 0.0406(15) -0.0010(11) -0.0073(11) -0.0115(10)
N6B 0.0474(16) 0.0302(13) 0.0273(13) -0.0007(10) -0.0042(11) -0.0206(12)
Br1 0.02396(14) 0.02836(14) 0.02842(15) 0.00084(11) -0.00038(11) -0.01250(11)
Br2 0.02905(14) 0.02380(14) 0.02225(14) -0.00347(10) 0.00032(11) -0.01335(11)
Ag1 0.02576(11) 0.03091(12) 0.01786(11) -0.00132(8) 0.00190(8) -0.01340(9)
Ag2 0.01925(11) 0.02364(11) 0.03068(12) -0.00795(9) -0.00023(8) -0.00128(8)
Cl1S 0.0393(5) 0.0773(7) 0.0504(5) -0.0163(5) 0.0089(4) 0.0036(5)
Cl2S 0.0363(4) 0.0618(5) 0.0295(4) -0.0050(4) 0.0038(3) -0.0102(4)
Cl3S 0.0536(6) 0.0575(6) 0.0522(5) 0.0060(4) 0.0096(4) -0.0141(5)
Cl4S 0.0878(8) 0.0465(5) 0.0355(5) -0.0025(4) 0.0087(5) -0.0082(5)

loop_
_atom_type_symbol
_atom_type_description
_atom_type_scat_dispersion_real
_atom_type_scat_dispersion_imag
_atom_type_scat_source
C C 0.0033 0.0016 'International Tables Vol C Tables 4.2.6.8 and 6.1.1.4'
H H 0.0000 0.0000 'International Tables Vol C Tables 4.2.6.8 and 6.1.1.4'
N N 0.0061 0.0033 'International Tables Vol C Tables 4.2.6.8 and 6.1.1.4'
Br Br -0.2901 2.4595 'International Tables Vol C Tables 4.2.6.8 and 6.1.1.4'
Ag Ag -0.8971 1.1015 'International Tables Vol C Tables 4.2.6.8 and 6.1.1.4'
Cl Cl 0.1484 0.1585 'International Tables Vol C Tables 4.2.6.8 and 6.1.1.4'

loop_
_geom_angle_atom_site_label_1
_geom_angle_atom_site_label_2
_geom_angle_atom_site_label_3
_geom_angle
_geom_angle_site_symmetry_1
_geom_angle_site_symmetry_3
_geom_angle_publ_flag
N2A C1A N1A 103.8(2) . . ?
N2A C1A Ag1 128.77(18) . . ?
N1A C1A Ag1 127.33(19) . . ?
N2B C1B N1B 103.9(2) . . ?
N2B C1B Ag2 126.53(17) . . ?
N1B C1B Ag2 129.55(17) . . ?
Cl1S C1S Cl2S 110.33(18) . . ?
C3A C2A N1A 106.5(2) . . ?
C3B C2B N1B 106.4(2) . . ?
Cl4S C2S Cl3S 109.58(18) . . ?
C2A C3A N2A 106.5(2) . . ?
C2B C3B N2B 106.4(2) . . ?
N1A C4A C10A 113.5(2) . . ?
N1A C4A C5A 110.9(2) . . ?
C10A C4A C5A 112.7(2) . . ?
N4B C4B C5B 123.2(2) . . ?
N4B C4B C26B 117.2(2) . . ?
C5B C4B C26B 119.6(2) . . ?
N3A C5A C6A 123.2(3) . . ?
N3A C5A C4A 116.5(2) . . ?
C6A C5A C4A 120.4(2) . . ?
C4B C5B C6B 118.4(3) . . ?
C7A C6A C5A 118.8(3) . . ?
C7B C6B C5B 119.0(3) . . ?
C6A C7A C8A 118.6(3) . . ?
C6B C7B C8B 118.5(3) . . ?
C9A C8A C7A 118.7(3) . . ?
N4B C8B C7B 123.5(3) . . ?
N3A C9A C8A 123.5(3) . . ?
N3B C9B C10B 121.9(2) . . ?
N3B C9B C26B 115.9(2) . . ?
C10B C9B C26B 122.3(2) . . ?
N4A C10A C11A 122.3(3) . . ?
N4A C10A C4A 118.3(2) . . ?
C11A C10A C4A 119.2(3) . . ?
C11B C10B C9B 119.6(3) . . ?
C12A C11A C10A 118.9(3) . . ?
C10B C11B C12B 118.8(3) . . ?
C13A C12A C11A 119.2(3) . . ?
C13B C12B C11B 118.2(3) . . ?
C12A C13A C14A 118.3(3) . . ?
N3B C13B C12B 124.0(3) . . ?
N4A C14A C13A 124.1(3) . . ?
N2B C14B C21B 109.4(2) . . ?
N2B C14B C15B 110.9(2) . . ?
C21B C14B C15B 115.5(2) . . ?
N2A C15A C16A 111.6(2) . . ?
N2A C15A C21A 112.7(2) . . ?
C16A C15A C21A 111.9(2) . . ?
N6B C15B C16B 122.5(2) . . ?
N6B C15B C14B 116.0(2) . . ?
C16B C15B C14B 121.4(2) . . ?
N5A C16A C17A 123.4(3) . . ?
N5A C16A C15A 116.2(2) . . ?
C17A C16A C15A 120.5(3) . . ?
C17B C16B C15B 118.7(3) . . ?
C16A C17A C18A 118.8(3) . . ?
C18B C17B C16B 119.2(3) . . ?
C19A C18A C17A 118.6(3) . . ?
C17B C18B C19B 118.3(3) . . ?
C18A C19A C20A 119.3(3) . . ?
N6B C19B C18B 123.8(3) . . ?
N5A C20A C19A 123.1(3) . . ?
N6A C21A C22A 122.5(3) . . ?
N6A C21A C15A 117.0(2) . . ?
C22A C21A C15A 120.4(2) . . ?
N5B C21B C22B 123.3(3) . . ?
N5B C21B C14B 116.7(2) . . ?
C22B C21B C14B 119.9(2) . . ?
C23A C22A C21A 118.9(3) . . ?
C23B C22B C21B 118.6(3) . . ?
C24A C23A C22A 118.7(3) . . ?
C24B C23B C22B 119.0(3) . . ?
C23A C24A C25A 118.9(3) . . ?
C23B C24B C25B 118.0(3) . . ?
N6A C25A C24A 123.8(3) . . ?
N5B C25B C24B 124.2(3) . . ?
N1B C26B C4B 109.2(2) 2_667 . ?
N1B C26B C9B 110.60(19) 2_667 . ?
C4B C26B C9B 114.5(2) . . ?
C1A N1A C2A 111.6(2) . . ?
C1A N1A C4A 121.8(2) . . ?
C2A N1A C4A 126.4(2) . . ?
C1B N1B C2B 111.5(2) . . ?
C1B N1B C26B 122.4(2) . 2_667 ?
C2B N1B C26B 125.9(2) . 2_667 ?
C1A N2A C3A 111.5(2) . . ?
C1A N2A C15A 122.3(2) . . ?
C3A N2A C15A 125.9(2) . . ?
C1B N2B C3B 111.7(2) . . ?
C1B N2B C14B 123.0(2) . . ?
C3B N2B C14B 125.3(2) . . ?
C9A N3A C5A 117.2(3) . . ?
C9B N3B C13B 117.5(2) . . ?
C9B N3B Ag1 135.85(17) . . ?
C13B N3B Ag1 102.98(17) . . ?
C10A N4A C14A 117.2(3) . . ?
C8B N4B C4B 117.3(3) . . ?
C16A N5A C20A 116.7(3) . . ?
C25B N5B C21B 116.8(2) . . ?
C21A N6A C25A 117.3(3) . . ?
C15B N6B C19B 117.5(3) . . ?
Ag1 Br1 Ag2 74.140(11) . . ?
Ag1 Br2 Ag2 72.964(11) . . ?
Ag1 Br2 Ag2 110.425(15) . 2_667 ?
Ag2 Br2 Ag2 72.184(10) . 2_667 ?
C1A Ag1 N3B 112.61(8) . . ?
C1A Ag1 Br1 122.21(7) . . ?
N3B Ag1 Br1 93.51(5) . . ?
C1A Ag1 Br2 117.98(7) . . ?
N3B Ag1 Br2 101.13(5) . . ?
Br1 Ag1 Br2 104.956(14) . . ?
C1A Ag1 Ag2 128.98(7) . . ?
N3B Ag1 Ag2 118.38(5) . . ?
Br1 Ag1 Ag2 54.421(12) . . ?
Br2 Ag1 Ag2 54.067(13) . . ?
C1B Ag2 Br1 122.61(7) . . ?
C1B Ag2 Br2 121.66(6) . . ?
Br1 Ag2 Br2 101.121(11) . . ?
C1B Ag2 Br2 104.46(6) . 2_667 ?
Br1 Ag2 Br2 95.510(14) . 2_667 ?
Br2 Ag2 Br2 107.816(10) . 2_667 ?
C1B Ag2 Ag1 131.59(6) . . ?
Br1 Ag2 Ag1 51.439(11) . . ?
Br2 Ag2 Ag1 52.969(9) . . ?
Br2 Ag2 Ag1 123.401(13) 2_667 . ?
C1B Ag2 Ag2 130.97(7) . 2_667 ?
Br1 Ag2 Ag2 104.158(13) . 2_667 ?
Br2 Ag2 Ag2 54.489(14) . 2_667 ?
Br2 Ag2 Ag2 53.327(11) 2_667 2_667 ?
Ag1 Ag2 Ag2 87.898(15) . 2_667 ?

loop_
_geom_bond_atom_site_label_1
_geom_bond_atom_site_label_2
_geom_bond_distance
_geom_bond_site_symmetry_2
_geom_bond_publ_flag
C1A N2A 1.354(3) . ?
C1A N1A 1.357(3) . ?
C1A Ag1 2.150(3) . ?
C1B N2B 1.352(3) . ?
C1B N1B 1.355(3) . ?
C1B Ag2 2.145(2) . ?
C1S Cl1S 1.753(3) . ?
C1S Cl2S 1.775(3) . ?
C2A C3A 1.342(4) . ?
C2A N1A 1.388(3) . ?
C2B C3B 1.346(4) . ?
C2B N1B 1.389(3) . ?
C2S Cl4S 1.760(3) . ?
C2S Cl3S 1.770(4) . ?
C3A N2A 1.391(3) . ?
C3B N2B 1.386(3) . ?
C4A N1A 1.466(3) . ?
C4A C10A 1.518(4) . ?
C4A C5A 1.522(4) . ?
C4B N4B 1.336(4) . ?
C4B C5B 1.382(4) . ?
C4B C26B 1.522(3) . ?
C5A N3A 1.335(4) . ?
C5A C6A 1.390(4) . ?
C5B C6B 1.387(4) . ?
C6A C7A 1.381(5) . ?
C6B C7B 1.375(5) . ?
C7A C8A 1.382(5) . ?
C7B C8B 1.380(5) . ?
C8A C9A 1.383(5) . ?
C8B N4B 1.335(4) . ?
C9A N3A 1.338(4) . ?
C9B N3B 1.338(3) . ?
C9B C10B 1.395(4) . ?
C9B C26B 1.523(3) . ?
C10A N4A 1.330(4) . ?
C10A C11A 1.387(4) . ?
C10B C11B 1.379(4) . ?
C11A C12A 1.385(5) . ?
C11B C12B 1.381(4) . ?
C12A C13A 1.361(6) . ?
C12B C13B 1.376(4) . ?
C13A C14A 1.367(5) . ?
C13B N3B 1.343(4) . ?
C14A N4A 1.345(4) . ?
C14B N2B 1.469(3) . ?
C14B C21B 1.520(4) . ?
C14B C15B 1.521(3) . ?
C15A N2A 1.467(3) . ?
C15A C16A 1.526(4) . ?
C15A C21A 1.525(4) . ?
C15B N6B 1.334(4) . ?
C15B C16B 1.388(4) . ?
C16A N5A 1.332(4) . ?
C16A C17A 1.371(4) . ?
C16B C17B 1.387(4) . ?
C17A C18A 1.383(5) . ?
C17B C18B 1.365(5) . ?
C18A C19A 1.361(6) . ?
C18B C19B 1.381(5) . ?
C19A C20A 1.368(5) . ?
C19B N6B 1.337(4) . ?
C20A N5A 1.349(4) . ?
C21A N6A 1.329(4) . ?
C21A C22A 1.393(4) . ?
C21B N5B 1.335(4) . ?
C21B C22B 1.387(4) . ?
C22A C23A 1.385(4) . ?
C22B C23B 1.382(4) . ?
C23A C24A 1.365(5) . ?
C23B C24B 1.373(4) . ?
C24A C25A 1.372(5) . ?
C24B C25B 1.387(4) . ?
C25A N6A 1.342(4) . ?
C25B N5B 1.330(4) . ?
C26B N1B 1.481(3) 2_667 ?
N1B C26B 1.481(3) 2_667 ?
N3B Ag1 2.586(2) . ?
Br1 Ag1 2.6409(5) . ?
Br1 Ag2 2.7469(6) . ?
Br2 Ag1 2.7126(5) . ?
Br2 Ag2 2.7513(6) . ?
Br2 Ag2 2.7923(6) 2_667 ?
Ag1 Ag2 3.2488(5) . ?
Ag2 Br2 2.7923(6) 2_667 ?
Ag2 Ag2 3.2658(6) 2_667 ?
